data_9005749
loop_
_publ_author_name
'Majzlan J'
'Navrotsky A'
'McCleskey R B'
'Alpers C N'

_publ_section_title
;
 Thermodynamic properties and crystal structure refinement of
 ferricopiapite, coquimbite, rhomboclase, and Fe2(SO4)3(H2O)5
 Locality: synthetic
;
_journal_name_full 'European Journal of Mineralogy'
_journal_page_first 175
_journal_page_last 186
_journal_paper_doi 10.1127/0935-1221/2006/0018-0175
_journal_volume 18
_journal_year 2006
_chemical_formula_sum 'Fe H9.384 O12 S2'
_chemical_name_mineral Rhomboclase
_space_group_IT_number 62
_symmetry_space_group_name_Hall '-P 2ac 2n'
_symmetry_space_group_name_H-M 'P n m a'
_cell_angle_alpha 90
_cell_angle_beta 90
_cell_angle_gamma 90
_cell_length_a 9.7226
_cell_length_b 18.2800
_cell_length_c 5.4270
_cell_volume 964.536
_cell_formula_units_Z 4
_cod_depositor_comments
;
  Z value inserted according to given formula.
                               Miguel.
;
_cod_original_formula_sum 'Fe S2 O12 H9.384'
_cod_database_code 9005749

loop_
_symmetry_equiv_pos_as_xyz
x,y,z
x,1/2-y,z
-x,1/2+y,-z
1/2-x,1/2+y,1/2+z
1/2+x,1/2-y,1/2-z
1/2+x,y,1/2-z
1/2-x,-y,1/2+z
-x,-y,-z

loop_
_atom_site_type_symbol
_atom_site_label
_atom_site_fract_x
_atom_site_fract_y
_atom_site_fract_z
_atom_site_occupancy
_atom_site_U_iso_or_equiv
_atom_site_attached_hydrogens
Fe Fe 0.00000 0.00000 0.00000 1.00000 0.02960 0
S S 0.23750 0.08680 0.28490 1.00000 0.03300 0
O O1 0.32640 0.02170 0.34300 1.00000 0.04460 0
O O2 0.09320 0.05570 0.25300 1.00000 0.04460 0
O O3 0.28810 0.12030 0.06300 1.00000 0.04460 0
O O4 0.22690 0.13290 0.50500 1.00000 0.04460 0
O Wat5 0.48840 0.08690 0.73300 0.75000 0.04460 2
O O-H35 0.48840 0.08690 0.73300 0.25000 0.04460 1
O Wat6 0.63180 0.25000 0.55000 0.75000 0.04460 2
O O-H36 0.63180 0.25000 0.55000 0.25000 0.04460 1
O Wat7 0.39160 0.25000 0.58400 0.67100 0.04460 2
O O-H37 0.39160 0.25000 0.58400 0.22400 0.04460 1
O Wat8 0.42800 0.25000 0.14100 0.07900 0.04460 2
O O-H38 0.42800 0.25000 0.14100 0.02600 0.04460 1

_database_code_amcsd 0007142
